data_2210933
loop_
_publ_author_name
'Qing-Wei Wang'
'Zhi-Xin Yu'
'Qing-Long Meng'
'Xiao-Hong Zhao'

_publ_section_title
;(4-Carboxynaphthalene-1-carboxylato)bis[4-(1<i>H</i>-1,3,7,8-tetraazacyclopenta[<i>l</i>]phenanthren-2-yl)phenol]zinc(II)
 4-carboxynaphthalene-1-carboxylate dihydrate
;
_journal_coeditor_code CI2188
_journal_issue 11
_journal_name_full 'Acta Crystallographica Section E'
_journal_page_first m3012
_journal_page_last m3013
_journal_paper_doi 10.1107/S1600536806042656
_journal_volume 62
_journal_year 2006
_chemical_formula_iupac '[Zn (C12 H7 O4) (C19 H12 N4 O)2] (C12 H7 O4), 2H2 O'
_chemical_formula_moiety 'C50 H31 N8 O6 Zn +, C12 H7 O4 -, 2H2 O'
_chemical_formula_sum 'C62 H42 N8 O12 Zn'
_chemical_formula_weight 1156.41
_chemical_name_systematic
;
(Naphthalene-1,4-dicarboxylato)bis[4-(1H-1,3,7,8-
tetraazacyclopenta[l]phenanthren-2-yl)phenol]zinc(II)
naphthalene-1,4-dicarboxylate dihydrate
;
_space_group_IT_number 14
_symmetry_cell_setting monoclinic
_symmetry_space_group_name_Hall '-P 2yn'
_symmetry_space_group_name_H-M 'P 1 21/n 1'
_atom_sites_solution_hydrogens constr
_atom_sites_solution_primary direct
_atom_sites_solution_secondary difmap
_audit_creation_method SHELXL-97
_cell_angle_alpha 90.00
_cell_angle_beta 115.60(3)
_cell_angle_gamma 90.00
_cell_formula_units_Z 4
_cell_length_a 17.141(3)
_cell_length_b 16.729(3)
_cell_length_c 19.595(4)
_cell_measurement_reflns_used 30831
_cell_measurement_temperature 292(2)
_cell_measurement_theta_max 27.48
_cell_measurement_theta_min 3.01
_cell_volume 5067(2)
_computing_cell_refinement PROCESS-AUTO
_computing_data_collection 'PROCESS-AUTO (Rigaku, 1998)'
_computing_data_reduction PROCESS-AUTO
_computing_molecular_graphics 'SHELXTL-<i>Plus</i> (Sheldrick, 1990)'
_computing_publication_material SHELXL97
_computing_structure_refinement 'SHELXL97 (Sheldrick, 1997)'
_computing_structure_solution 'SHELXS97 (Sheldrick, 1997)'
_diffrn_ambient_temperature 292(2)
_diffrn_detector_area_resol_mean 10.0
_diffrn_measured_fraction_theta_full 0.994
_diffrn_measured_fraction_theta_max 0.991
_diffrn_measurement_device_type 'Rigaku R-AXIS RAPID'
_diffrn_measurement_method \w
_diffrn_radiation_monochromator graphite
_diffrn_radiation_source 'rotorating anode'
_diffrn_radiation_type MoK\a
_diffrn_radiation_wavelength 0.71073
_diffrn_reflns_av_R_equivalents 0.0698
_diffrn_reflns_av_sigmaI/netI 0.0603
_diffrn_reflns_limit_h_max 22
_diffrn_reflns_limit_h_min -22
_diffrn_reflns_limit_k_max 21
_diffrn_reflns_limit_k_min -21
_diffrn_reflns_limit_l_max 25
_diffrn_reflns_limit_l_min -25
_diffrn_reflns_number 48539
_diffrn_reflns_theta_full 25.00
_diffrn_reflns_theta_max 27.48
_diffrn_reflns_theta_min 3.12
_diffrn_standards_number 0
_exptl_absorpt_coefficient_mu 0.564
_exptl_absorpt_correction_T_max 0.881
_exptl_absorpt_correction_T_min 0.840
_exptl_absorpt_correction_type multi-scan
_exptl_absorpt_process_details '(ABSCOR; Higashi, 1995)'
_exptl_crystal_colour yellow
_exptl_crystal_density_diffrn 1.516
_exptl_crystal_density_method 'not measured'
_exptl_crystal_description Block
_exptl_crystal_F_000 2384
_exptl_crystal_size_max 0.30
_exptl_crystal_size_mid 0.27
_exptl_crystal_size_min 0.24
_refine_diff_density_max 2.096
_refine_diff_density_min -0.481
_refine_ls_extinction_method none
_refine_ls_goodness_of_fit_ref 1.032
_refine_ls_hydrogen_treatment mixed
_refine_ls_matrix_type full
_refine_ls_number_parameters 764
_refine_ls_number_reflns 11528
_refine_ls_number_restraints 4
_refine_ls_restrained_S_all 1.032
_refine_ls_R_factor_all 0.0958
_refine_ls_R_factor_gt 0.0618
_refine_ls_shift/su_max 0.001
_refine_ls_shift/su_mean 0.000
_refine_ls_structure_factor_coef Fsqd
_refine_ls_weighting_details 'calc w=1/[\s^2^(Fo^2^)+(0.0732P)^2^+4.9842P] where P=(Fo^2^+2Fc^2^)/3'
_refine_ls_weighting_scheme calc
_refine_ls_wR_factor_gt 0.1461
_refine_ls_wR_factor_ref 0.1631
_reflns_number_gt 7908
_reflns_number_total 11528
_reflns_threshold_expression I>2\s(I)
_cod_data_source_file ci2188.cif
_cod_data_source_block I
_cod_original_sg_symbol_H-M 'P 21/n'
_cod_database_code 2210933
_cod_database_fobs_code 2210933

loop_
_symmetry_equiv_pos_as_xyz
'x, y, z'
'-x+1/2, y+1/2, -z+1/2'
'-x, -y, -z'
'x-1/2, -y-1/2, z-1/2'

loop_
_atom_site_type_symbol
_atom_site_label
_atom_site_fract_x
_atom_site_fract_y
_atom_site_fract_z
_atom_site_U_iso_or_equiv
_atom_site_adp_type
_atom_site_calc_flag
_atom_site_refinement_flags
_atom_site_occupancy
C C1 0.7137(2) 0.1373(2) 0.01021(19) 0.0408(8) Uani d . 1
H H1 0.6946 0.0921 0.0262 0.049 Uiso calc R 1
C C2 0.7123(3) 0.1367(2) -0.0611(2) 0.0464(9) Uani d . 1
H H2 0.6937 0.0916 -0.0916 0.056 Uiso calc R 1
C C3 0.7383(2) 0.2031(2) -0.08582(19) 0.0402(8) Uani d . 1
H H3A 0.7368 0.2040 -0.1338 0.048 Uiso calc R 1
C C4 0.7671(2) 0.26969(19) -0.03858(17) 0.0330(7) Uani d . 1
C C5 0.7681(2) 0.26520(18) 0.03321(17) 0.0310(6) Uani d . 1
C C6 0.79748(19) 0.33113(19) 0.08639(16) 0.0308(6) Uani d . 1
C C7 0.8265(2) 0.40297(19) 0.06760(18) 0.0359(7) Uani d . 1
C C8 0.8520(2) 0.4646(2) 0.1204(2) 0.0430(8) Uani d . 1
H H8A 0.8707 0.5131 0.1094 0.052 Uiso calc R 1
C C9 0.8494(2) 0.4534(2) 0.1887(2) 0.0457(8) Uani d . 1
H H9A 0.8662 0.4941 0.2245 0.055 Uiso calc R 1
C C10 0.8215(2) 0.3806(2) 0.20377(19) 0.0402(8) Uani d . 1
H H10A 0.8210 0.3732 0.2506 0.048 Uiso calc R 1
C C11 0.8270(2) 0.40587(19) -0.00556(18) 0.0355(7) Uani d . 1
C C12 0.7986(2) 0.34231(19) -0.05466(18) 0.0349(7) Uani d . 1
C C13 0.8424(2) 0.4406(2) -0.10367(19) 0.0418(8) Uani d . 1
C C14 0.8672(2) 0.4842(2) -0.1557(2) 0.0426(8) Uani d . 1
C C15 0.9119(3) 0.5550(2) -0.1318(2) 0.0516(10) Uani d . 1
H H15 0.9227 0.5750 -0.0842 0.062 Uiso calc R 1
C C16 0.9408(3) 0.5967(2) -0.1771(2) 0.0523(10) Uani d . 1
H H16 0.9698 0.6450 -0.1605 0.063 Uiso calc R 1
C C17 0.9267(2) 0.5668(2) -0.24702(19) 0.0434(8) Uani d . 1
C C18 0.8815(3) 0.4966(2) -0.2717(2) 0.0548(10) Uani d . 1
H H18 0.8712 0.4764 -0.3190 0.066 Uiso calc R 1
C C19 0.8513(3) 0.4558(2) -0.2268(2) 0.0551(10) Uani d . 1
H H19 0.8201 0.4087 -0.2445 0.066 Uiso calc R 1
C C20 0.8612(2) 0.0587(2) 0.18020(17) 0.0353(7) Uani d . 1
H H20 0.8585 0.0731 0.1334 0.042 Uiso calc R 1
C C21 0.9000(2) -0.0143(2) 0.21184(18) 0.0391(7) Uani d . 1
H H21 0.9216 -0.0478 0.1862 0.047 Uiso calc R 1
C C22 0.9053(2) -0.0354(2) 0.28104(18) 0.0365(7) Uani d . 1
H H22 0.9303 -0.0838 0.3030 0.044 Uiso calc R 1
C C23 0.8729(2) 0.01632(18) 0.31873(16) 0.0304(6) Uani d . 1
C C24 0.83434(19) 0.08871(18) 0.28267(15) 0.0292(6) Uani d . 1
C C25 0.7995(2) 0.14502(18) 0.31853(16) 0.0298(6) Uani d . 1
C C26 0.7237(2) 0.2617(2) 0.30748(19) 0.0420(8) Uani d . 1
H H26 0.6966 0.3068 0.2795 0.050 Uiso calc R 1
C C27 0.7232(3) 0.2510(2) 0.3772(2) 0.0451(8) Uani d . 1
H H27 0.6956 0.2876 0.3951 0.054 Uiso calc R 1
C C28 0.7642(2) 0.1852(2) 0.41958(19) 0.0414(8) Uani d . 1
H H28 0.7657 0.1773 0.4671 0.050 Uiso calc R 1
C C29 0.8036(2) 0.13036(18) 0.39085(17) 0.0322(7) Uani d . 1
C C30 0.8453(2) 0.05765(19) 0.42772(16) 0.0318(7) Uani d . 1
C C31 0.8753(2) 0.00364(18) 0.39148(16) 0.0315(6) Uani d . 1
C C32 0.9205(2) -0.09796(18) 0.56673(16) 0.0318(6) Uani d . 1
C C33 0.9627(2) -0.1687(2) 0.56822(18) 0.0384(7) Uani d . 1
H H33 0.9717 -0.1833 0.5264 0.046 Uiso calc R 1
C C34 0.9919(2) -0.2181(2) 0.63088(18) 0.0398(8) Uani d . 1
H H34 1.0199 -0.2657 0.6309 0.048 Uiso calc R 1
C C35 0.9792(2) -0.19646(19) 0.69365(17) 0.0345(7) Uani d . 1
C C36 0.9354(2) -0.1267(2) 0.69280(17) 0.0367(7) Uani d . 1
H H36 0.9253 -0.1129 0.7342 0.044 Uiso calc R 1
C C37 0.9070(2) -0.0778(2) 0.62981(17) 0.0368(7) Uani d . 1
H H37 0.8783 -0.0305 0.6295 0.044 Uiso calc R 1
C C38 0.8938(2) -0.04264(19) 0.50257(16) 0.0316(6) Uani d . 1
C C39 0.5774(2) 0.2170(2) 0.11505(17) 0.0391(8) Uani d . 1
C C40 0.4832(2) 0.1959(2) 0.08709(19) 0.0382(7) Uani d . 1
C C41 0.4406(3) 0.2260(2) 0.1260(2) 0.0531(10) Uani d . 1
H H41 0.4679 0.2636 0.1640 0.064 Uiso calc R 1
C C42 0.3568(3) 0.2016(2) 0.1101(2) 0.0504(9) Uani d . 1
H H42 0.3301 0.2217 0.1389 0.060 Uiso calc R 1
C C43 0.3129(2) 0.1486(2) 0.05287(19) 0.0387(7) Uani d . 1
C C44 0.2235(2) 0.1263(2) 0.0403(2) 0.0459(8) Uani d . 1
C C45 0.3535(2) 0.11956(19) 0.00755(17) 0.0341(7) Uani d . 1
C C46 0.3114(2) 0.0682(2) -0.05575(19) 0.0416(8) Uani d . 1
H H46 0.2551 0.0513 -0.0681 0.050 Uiso calc R 1
C C47 0.3518(3) 0.0430(2) -0.0989(2) 0.0461(9) Uani d . 1
H H47 0.3228 0.0097 -0.1402 0.055 Uiso calc R 1
C C48 0.4359(3) 0.0668(2) -0.0810(2) 0.0462(9) Uani d . 1
H H48 0.4629 0.0494 -0.1105 0.055 Uiso calc R 1
C C49 0.4794(2) 0.1156(2) -0.02063(18) 0.0403(8) Uani d . 1
H H49 0.5357 0.1313 -0.0096 0.048 Uiso calc R 1
C C50 0.4399(2) 0.14277(19) 0.02540(17) 0.0336(7) Uani d . 1
C C51 1.0030(2) 0.1676(2) 0.08843(18) 0.0372(7) Uani d . 1
C C52 0.9672(2) 0.1505(2) 0.00451(18) 0.0374(7) Uani d . 1
C C53 0.9249(3) 0.0801(2) -0.0238(2) 0.0486(9) Uani d . 1
H H53 0.9170 0.0436 0.0084 0.058 Uiso calc R 1
C C54 0.8933(3) 0.0625(2) -0.1017(2) 0.0532(10) Uani d . 1
H H54 0.8659 0.0139 -0.1200 0.064 Uiso calc R 1
C C55 0.9025(2) 0.1156(2) -0.15019(19) 0.0471(9) Uani d . 1
C C56 0.8649(3) 0.0891(3) -0.2312(2) 0.0630(12) Uani d . 1
C C57 0.9469(2) 0.1892(2) -0.12275(19) 0.0452(8) Uani d . 1
C C58 0.9635(3) 0.2460(3) -0.1688(2) 0.0585(11) Uani d . 1
H H58 0.9435 0.2359 -0.2203 0.070 Uiso calc R 1
C C59 1.0073(3) 0.3139(3) -0.1402(3) 0.0710(13) Uani d . 1
H H59 1.0175 0.3495 -0.1719 0.085 Uiso calc R 1
C C60 1.0380(3) 0.3319(3) -0.0628(2) 0.0677(12) Uani d . 1
H H60 1.0674 0.3794 -0.0435 0.081 Uiso calc R 1
C C61 1.0243(3) 0.2792(2) -0.0167(2) 0.0534(10) Uani d . 1
H H61 1.0445 0.2914 0.0344 0.064 Uiso calc R 1
C C62 0.9802(2) 0.2063(2) -0.04393(18) 0.0405(8) Uani d . 1
N N1 0.74122(17) 0.19933(16) 0.05644(15) 0.0347(6) Uani d . 1
N N2 0.79574(17) 0.32137(16) 0.15451(14) 0.0339(6) Uani d . 1
N N3 0.80802(19) 0.36529(16) -0.11782(15) 0.0384(6) Uani d . 1
H H3 0.7949 0.3378 -0.1584 0.046 Uiso calc R 1
N N4 0.8541(2) 0.46778(17) -0.03590(16) 0.0410(7) Uani d . 1
N N5 0.82815(17) 0.10803(15) 0.21339(13) 0.0316(6) Uani d . 1
N N6 0.76086(18) 0.21123(15) 0.27834(14) 0.0347(6) Uani d . 1
N N7 0.85796(17) 0.02881(16) 0.49755(14) 0.0334(6) Uani d . 1
N N8 0.90563(17) -0.06056(16) 0.43926(14) 0.0342(6) Uani d . 1
H H8B 0.9277 -0.1036 0.4312 0.041 Uiso calc R 1
O O1 0.62927(16) 0.15975(17) 0.12892(14) 0.0483(6) Uani d . 1
O O2 0.59966(18) 0.28844(16) 0.12537(14) 0.0521(7) Uani d . 1
O O3 0.1677(2) 0.1013(3) -0.0181(2) 0.0956(13) Uani d . 1
O O4 0.2103(2) 0.1395(3) 0.09875(18) 0.1012(15) Uani d . 1
H H4 0.1607 0.1266 0.0898 0.152 Uiso calc R 1
O O5 0.95177(17) 0.18772(18) 0.11392(14) 0.0552(7) Uani d . 1
O O6 1.08248(17) 0.1607(2) 0.12627(14) 0.0644(8) Uani d . 1
O O7 0.8632(3) 0.0188(2) -0.2489(2) 0.1145(16) Uani d . 1
O O8 0.8252(2) 0.1422(2) -0.28120(16) 0.0798(10) Uani d . 1
H H8 0.8070 0.1222 -0.3235 0.120 Uiso calc R 1
O O9 1.01236(17) -0.24543(15) 0.75489(13) 0.0453(6) Uani d . 1
H H9 1.0021 -0.2268 0.7889 0.068 Uiso calc R 1
O O10 0.95701(18) 0.60334(17) -0.29258(14) 0.0545(7) Uani d . 1
H H10 0.9834 0.6439 -0.2718 0.082 Uiso calc R 1
Zn Zn1 0.74898(2) 0.20909(2) 0.16604(2) 0.03441(12) Uani d . 1
O O1W 0.7679(2) 0.09929(17) 0.57649(15) 0.0526(7) Uani d D 1
O O2W 0.2255(2) 0.2271(2) 0.25048(16) 0.0633(8) Uani d D 1
H HW11 0.812(3) 0.082(4) 0.566(4) 0.14(3) Uiso d D 1
H HW12 0.725(3) 0.062(3) 0.566(3) 0.11(2) Uiso d D 1
H HW21 0.260(3) 0.260(3) 0.240(3) 0.10(2) Uiso d D 1
H HW22 0.175(2) 0.210(3) 0.214(3) 0.11(2) Uiso d D 1

loop_
_atom_site_aniso_label
_atom_site_aniso_U_11
_atom_site_aniso_U_22
_atom_site_aniso_U_33
_atom_site_aniso_U_12
_atom_site_aniso_U_13
_atom_site_aniso_U_23
C1 0.046(2) 0.0369(18) 0.0380(17) -0.0055(15) 0.0163(15) 0.0062(15)
C2 0.058(2) 0.0371(19) 0.0379(18) -0.0077(16) 0.0150(17) -0.0033(15)
C3 0.048(2) 0.0405(18) 0.0319(16) -0.0048(16) 0.0173(15) 0.0007(14)
C4 0.0309(16) 0.0350(16) 0.0311(15) 0.0033(13) 0.0116(13) 0.0073(13)
C5 0.0292(15) 0.0326(16) 0.0285(14) 0.0023(12) 0.0100(12) 0.0076(13)
C6 0.0303(15) 0.0340(16) 0.0270(14) 0.0037(13) 0.0113(12) 0.0076(13)
C7 0.0387(18) 0.0350(17) 0.0331(16) 0.0016(14) 0.0147(14) 0.0065(14)
C8 0.053(2) 0.0333(17) 0.0442(19) -0.0062(15) 0.0228(17) -0.0007(15)
C9 0.054(2) 0.044(2) 0.0416(19) -0.0056(17) 0.0222(17) -0.0057(16)
C10 0.0438(19) 0.0438(19) 0.0339(16) -0.0010(15) 0.0176(15) -0.0004(15)
C11 0.0400(18) 0.0343(16) 0.0347(16) -0.0005(14) 0.0184(14) 0.0046(14)
C12 0.0364(17) 0.0363(17) 0.0332(16) 0.0005(14) 0.0161(14) 0.0066(14)
C13 0.050(2) 0.0381(18) 0.0404(18) -0.0030(15) 0.0228(16) 0.0062(15)
C14 0.050(2) 0.0410(19) 0.0406(18) -0.0036(16) 0.0228(16) 0.0075(15)
C15 0.070(3) 0.050(2) 0.043(2) -0.0140(19) 0.0336(19) -0.0034(17)
C16 0.068(3) 0.049(2) 0.047(2) -0.0156(19) 0.032(2) -0.0019(18)
C17 0.051(2) 0.046(2) 0.0360(17) -0.0022(16) 0.0208(16) 0.0100(15)
C18 0.078(3) 0.050(2) 0.0384(19) -0.011(2) 0.0270(19) 0.0037(17)
C19 0.078(3) 0.048(2) 0.0385(19) -0.018(2) 0.0243(19) -0.0001(17)
C20 0.0360(17) 0.0459(19) 0.0235(14) -0.0042(14) 0.0123(13) 0.0040(13)
C21 0.0427(19) 0.0457(19) 0.0319(16) 0.0059(15) 0.0189(15) 0.0008(15)
C22 0.0388(18) 0.0360(17) 0.0340(16) 0.0032(14) 0.0150(14) 0.0018(14)
C23 0.0317(16) 0.0326(16) 0.0240(14) -0.0020(12) 0.0092(12) -0.0006(12)
C24 0.0315(15) 0.0303(15) 0.0232(13) -0.0053(12) 0.0094(12) 0.0020(12)
C25 0.0324(16) 0.0289(15) 0.0245(14) -0.0037(12) 0.0091(12) 0.0012(12)
C26 0.056(2) 0.0314(17) 0.0366(17) 0.0063(15) 0.0186(16) 0.0045(14)
C27 0.061(2) 0.0393(18) 0.0397(18) 0.0080(17) 0.0256(18) -0.0021(16)
C28 0.059(2) 0.0373(18) 0.0307(16) 0.0022(16) 0.0216(16) 0.0014(14)
C29 0.0404(17) 0.0284(15) 0.0268(14) -0.0018(13) 0.0136(13) 0.0001(12)
C30 0.0358(17) 0.0346(16) 0.0239(14) -0.0016(13) 0.0119(13) 0.0022(12)
C31 0.0391(17) 0.0290(15) 0.0249(14) 0.0005(13) 0.0126(13) 0.0048(12)
C32 0.0362(16) 0.0343(16) 0.0227(13) -0.0046(13) 0.0107(12) 0.0022(12)
C33 0.051(2) 0.0378(18) 0.0283(15) -0.0005(15) 0.0188(15) -0.0002(14)
C34 0.051(2) 0.0353(17) 0.0311(16) 0.0046(15) 0.0158(15) 0.0039(14)
C35 0.0379(17) 0.0352(17) 0.0265(14) -0.0055(13) 0.0103(13) 0.0038(13)
C36 0.0414(18) 0.0443(19) 0.0266(15) -0.0011(15) 0.0168(14) 0.0018(14)
C37 0.0421(18) 0.0383(17) 0.0308(15) 0.0027(14) 0.0165(14) 0.0040(14)
C38 0.0355(16) 0.0334(16) 0.0237(14) -0.0053(13) 0.0107(12) 0.0017(12)
C39 0.0408(18) 0.051(2) 0.0253(15) -0.0116(17) 0.0145(14) -0.0055(15)
C40 0.0374(18) 0.0425(19) 0.0351(16) -0.0060(14) 0.0162(14) -0.0055(14)
C41 0.051(2) 0.062(2) 0.051(2) -0.0183(19) 0.0263(18) -0.0272(19)
C42 0.051(2) 0.062(2) 0.049(2) -0.0042(18) 0.0309(18) -0.0132(19)
C43 0.0341(17) 0.0459(19) 0.0374(17) -0.0015(14) 0.0166(14) 0.0019(15)
C44 0.0384(19) 0.059(2) 0.0434(19) 0.0000(17) 0.0206(17) 0.0059(18)
C45 0.0363(17) 0.0322(16) 0.0324(15) 0.0018(13) 0.0137(13) 0.0050(13)
C46 0.0410(19) 0.0378(18) 0.0418(18) -0.0093(15) 0.0140(15) -0.0038(15)
C47 0.056(2) 0.0374(18) 0.0431(19) -0.0085(16) 0.0200(17) -0.0101(16)
C48 0.060(2) 0.048(2) 0.0380(18) 0.0016(18) 0.0281(17) -0.0059(16)
C49 0.0425(19) 0.0459(19) 0.0362(17) -0.0031(15) 0.0204(15) -0.0012(15)
C50 0.0371(17) 0.0318(16) 0.0325(15) 0.0018(13) 0.0155(14) 0.0025(13)
C51 0.0357(18) 0.0468(19) 0.0319(16) -0.0008(15) 0.0173(14) 0.0057(15)
C52 0.0328(17) 0.0480(19) 0.0310(16) 0.0003(14) 0.0134(14) 0.0006(15)
C53 0.054(2) 0.052(2) 0.0428(19) -0.0058(18) 0.0230(17) 0.0010(17)
C54 0.057(2) 0.050(2) 0.048(2) -0.0032(18) 0.0178(19) -0.0081(18)
C55 0.048(2) 0.056(2) 0.0340(17) 0.0084(18) 0.0145(16) -0.0069(17)
C56 0.077(3) 0.066(3) 0.042(2) 0.022(2) 0.022(2) -0.008(2)
C57 0.047(2) 0.058(2) 0.0324(17) 0.0091(17) 0.0191(16) 0.0062(16)
C58 0.068(3) 0.076(3) 0.0357(19) -0.003(2) 0.0261(19) 0.009(2)
C59 0.079(3) 0.086(3) 0.054(2) -0.011(3) 0.034(2) 0.025(2)
C60 0.076(3) 0.069(3) 0.054(2) -0.020(2) 0.025(2) 0.006(2)
C61 0.060(2) 0.062(3) 0.0347(18) -0.014(2) 0.0171(18) -0.0013(17)
C62 0.0400(18) 0.053(2) 0.0286(15) 0.0016(16) 0.0146(14) 0.0030(15)
N1 0.0353(14) 0.0350(14) 0.0315(13) -0.0029(11) 0.0123(11) 0.0064(12)
N2 0.0332(14) 0.0368(14) 0.0282(13) 0.0001(11) 0.0099(11) 0.0053(11)
N3 0.0477(17) 0.0382(15) 0.0339(14) -0.0023(13) 0.0219(13) 0.0053(12)
N4 0.0540(18) 0.0373(15) 0.0384(15) -0.0058(13) 0.0262(14) 0.0036(12)
N5 0.0342(14) 0.0350(14) 0.0245(12) -0.0042(11) 0.0118(11) 0.0041(11)
N6 0.0415(15) 0.0325(14) 0.0271(12) -0.0003(12) 0.0120(11) 0.0027(11)
N7 0.0422(15) 0.0351(14) 0.0239(12) -0.0005(12) 0.0153(11) 0.0019(11)
N8 0.0429(15) 0.0327(14) 0.0271(12) 0.0034(12) 0.0151(12) 0.0054(11)
O1 0.0387(14) 0.0594(16) 0.0454(14) -0.0042(12) 0.0168(11) -0.0071(12)
O2 0.0542(16) 0.0525(16) 0.0431(14) -0.0184(13) 0.0150(12) -0.0015(12)
O3 0.061(2) 0.152(4) 0.088(3) -0.042(2) 0.046(2) -0.048(3)
O4 0.0425(18) 0.209(5) 0.0606(19) -0.021(2) 0.0305(16) -0.028(2)
O5 0.0448(15) 0.089(2) 0.0346(13) 0.0104(14) 0.0197(12) 0.0050(13)
O6 0.0353(14) 0.122(3) 0.0340(13) 0.0005(15) 0.0127(11) -0.0053(15)
O7 0.180(5) 0.081(3) 0.065(2) 0.033(3) 0.036(3) -0.017(2)
O8 0.110(3) 0.076(2) 0.0348(14) 0.019(2) 0.0144(16) -0.0083(15)
O9 0.0653(17) 0.0428(13) 0.0297(11) 0.0096(12) 0.0224(12) 0.0113(10)
O10 0.0671(18) 0.0601(17) 0.0417(14) -0.0127(14) 0.0286(13) 0.0085(12)
Zn1 0.0381(2) 0.0357(2) 0.02697(19) -0.00311(16) 0.01175(15) 0.00712(15)
O1W 0.069(2) 0.0536(16) 0.0360(13) 0.0001(15) 0.0234(14) -0.0022(12)
O2W 0.073(2) 0.066(2) 0.0404(15) -0.0039(17) 0.0153(15) 0.0024(14)

loop_
_atom_type_symbol
_atom_type_description
_atom_type_scat_dispersion_real
_atom_type_scat_dispersion_imag
_atom_type_scat_source
C C 0.0033 0.0016 'International Tables Vol C Tables 4.2.6.8 and 6.1.1.4'
H H 0.0000 0.0000 'International Tables Vol C Tables 4.2.6.8 and 6.1.1.4'
N N 0.0061 0.0033 'International Tables Vol C Tables 4.2.6.8 and 6.1.1.4'
O O 0.0106 0.0060 'International Tables Vol C Tables 4.2.6.8 and 6.1.1.4'
Zn Zn 0.2839 1.4301 'International Tables Vol C Tables 4.2.6.8 and 6.1.1.4'

loop_
_geom_angle_atom_site_label_1
_geom_angle_atom_site_label_2
_geom_angle_atom_site_label_3
_geom_angle
_geom_angle_publ_flag
N1 C1 C2 122.8(3) ?
N1 C1 H1 118.6 ?
C2 C1 H1 118.6 ?
C3 C2 C1 119.2(3) ?
C3 C2 H2 120.4 ?
C1 C2 H2 120.4 ?
C2 C3 C4 119.4(3) ?
C2 C3 H3A 120.3 ?
C4 C3 H3A 120.3 ?
C3 C4 C5 118.0(3) ?
C3 C4 C12 126.6(3) ?
C5 C4 C12 115.3(3) ?
N1 C5 C4 121.7(3) ?
N1 C5 C6 116.3(3) ?
C4 C5 C6 122.0(3) ?
N2 C6 C7 121.3(3) ?
N2 C6 C5 117.8(3) ?
C7 C6 C5 120.9(3) ?
C8 C7 C6 118.1(3) ?
C8 C7 C11 125.5(3) ?
C6 C7 C11 116.4(3) ?
C9 C8 C7 119.5(3) ?
C9 C8 H8A 120.3 ?
C7 C8 H8A 120.3 ?
C8 C9 C10 119.2(3) ?
C8 C9 H9A 120.4 ?
C10 C9 H9A 120.4 ?
N2 C10 C9 122.8(3) ?
N2 C10 H10A 118.6 ?
C9 C10 H10A 118.6 ?
N4 C11 C12 111.4(3) ?
N4 C11 C7 127.4(3) ?
C12 C11 C7 121.3(3) ?
N3 C12 C11 105.7(3) ?
N3 C12 C4 130.2(3) ?
C11 C12 C4 124.1(3) ?
N4 C13 N3 112.4(3) ?
N4 C13 C14 124.2(3) ?
N3 C13 C14 123.3(3) ?
C15 C14 C19 118.5(3) ?
C15 C14 C13 118.6(3) ?
C19 C14 C13 122.9(3) ?
C14 C15 C16 121.1(3) ?
C14 C15 H15 119.4 ?
C16 C15 H15 119.4 ?
C17 C16 C15 119.9(4) ?
C17 C16 H16 120.0 ?
C15 C16 H16 120.0 ?
O10 C17 C18 118.2(3) ?
O10 C17 C16 122.5(3) ?
C18 C17 C16 119.3(3) ?
C17 C18 C19 120.6(4) ?
C17 C18 H18 119.7 ?
C19 C18 H18 119.7 ?
C18 C19 C14 120.5(4) ?
C18 C19 H19 119.8 ?
C14 C19 H19 119.8 ?
N5 C20 C21 123.4(3) ?
N5 C20 H20 118.3 ?
C21 C20 H20 118.3 ?
C22 C21 C20 118.7(3) ?
C22 C21 H21 120.7 ?
C20 C21 H21 120.7 ?
C21 C22 C23 119.5(3) ?
C21 C22 H22 120.2 ?
C23 C22 H22 120.2 ?
C22 C23 C24 118.2(3) ?
C22 C23 C31 126.2(3) ?
C24 C23 C31 115.6(3) ?
N5 C24 C23 121.5(3) ?
N5 C24 C25 117.4(3) ?
C23 C24 C25 121.1(3) ?
N6 C25 C29 121.7(3) ?
N6 C25 C24 116.7(3) ?
C29 C25 C24 121.5(3) ?
N6 C26 C27 123.5(3) ?
N6 C26 H26 118.2 ?
C27 C26 H26 118.2 ?
C28 C27 C26 118.7(3) ?
C28 C27 H27 120.6 ?
C26 C27 H27 120.6 ?
C27 C28 C29 119.6(3) ?
C27 C28 H28 120.2 ?
C29 C28 H28 120.2 ?
C28 C29 C25 118.0(3) ?
C28 C29 C30 125.2(3) ?
C25 C29 C30 116.7(3) ?
N7 C30 C31 110.4(3) ?
N7 C30 C29 128.8(3) ?
C31 C30 C29 120.7(3) ?
N8 C31 C30 106.1(3) ?
N8 C31 C23 129.7(3) ?
C30 C31 C23 124.2(3) ?
C33 C32 C37 118.4(3) ?
C33 C32 C38 121.7(3) ?
C37 C32 C38 119.9(3) ?
C32 C33 C34 121.0(3) ?
C32 C33 H33 119.5 ?
C34 C33 H33 119.5 ?
C33 C34 C35 119.8(3) ?
C33 C34 H34 120.1 ?
C35 C34 H34 120.1 ?
O9 C35 C36 122.5(3) ?
O9 C35 C34 117.4(3) ?
C36 C35 C34 120.1(3) ?
C35 C36 C37 119.4(3) ?
C35 C36 H36 120.3 ?
C37 C36 H36 120.3 ?
C36 C37 C32 121.2(3) ?
C36 C37 H37 119.4 ?
C32 C37 H37 119.4 ?
N7 C38 N8 111.9(3) ?
N7 C38 C32 126.5(3) ?
N8 C38 C32 121.6(3) ?
O2 C39 O1 124.0(3) ?
O2 C39 C40 119.3(3) ?
O1 C39 C40 116.6(3) ?
C41 C40 C50 119.9(3) ?
C41 C40 C39 117.4(3) ?
C50 C40 C39 122.6(3) ?
C40 C41 C42 121.1(3) ?
C40 C41 H41 119.4 ?
C42 C41 H41 119.4 ?
C43 C42 C41 121.5(3) ?
C43 C42 H42 119.3 ?
C41 C42 H42 119.3 ?
C42 C43 C45 119.0(3) ?
C42 C43 C44 117.4(3) ?
C45 C43 C44 123.6(3) ?
O3 C44 O4 122.3(4) ?
O3 C44 C43 125.6(3) ?
O4 C44 C43 112.1(3) ?
C50 C45 C46 117.5(3) ?
C50 C45 C43 119.3(3) ?
C46 C45 C43 123.1(3) ?
C47 C46 C45 121.4(3) ?
C47 C46 H46 119.3 ?
C45 C46 H46 119.3 ?
C46 C47 C48 120.2(3) ?
C46 C47 H47 119.9 ?
C48 C47 H47 119.9 ?
C49 C48 C47 120.6(3) ?
C49 C48 H48 119.7 ?
C47 C48 H48 119.7 ?
C48 C49 C50 120.8(3) ?
C48 C49 H49 119.6 ?
C50 C49 H49 119.6 ?
C49 C50 C45 119.3(3) ?
C49 C50 C40 121.6(3) ?
C45 C50 C40 119.0(3) ?
O5 C51 O6 125.0(3) ?
O5 C51 C52 117.9(3) ?
O6 C51 C52 117.1(3) ?
C53 C52 C62 120.3(3) ?
C53 C52 C51 120.0(3) ?
C62 C52 C51 119.7(3) ?
C52 C53 C54 120.5(4) ?
C52 C53 H53 119.8 ?
C54 C53 H53 119.8 ?
C55 C54 C53 120.8(4) ?
C55 C54 H54 119.6 ?
C53 C54 H54 119.6 ?
C54 C55 C57 120.4(3) ?
C54 C55 C56 114.8(4) ?
C57 C55 C56 124.8(4) ?
O7 C56 O8 120.8(4) ?
O7 C56 C55 122.1(4) ?
O8 C56 C55 116.6(4) ?
C58 C57 C62 117.3(4) ?
C58 C57 C55 124.0(3) ?
C62 C57 C55 118.7(3) ?
C59 C58 C57 121.9(4) ?
C59 C58 H58 119.0 ?
C57 C58 H58 119.0 ?
C58 C59 C60 120.8(4) ?
C58 C59 H59 119.6 ?
C60 C59 H59 119.6 ?
C61 C60 C59 119.3(4) ?
C61 C60 H60 120.4 ?
C59 C60 H60 120.4 ?
C60 C61 C62 122.0(4) ?
C60 C61 H61 119.0 ?
C62 C61 H61 119.0 ?
C61 C62 C52 122.0(3) ?
C61 C62 C57 118.7(3) ?
C52 C62 C57 119.3(3) ?
C1 N1 C5 118.9(3) ?
C1 N1 Zn1 127.4(2) ?
C5 N1 Zn1 113.7(2) ?
C10 N2 C6 119.1(3) ?
C10 N2 Zn1 128.2(2) ?
C6 N2 Zn1 112.7(2) ?
C13 N3 C12 106.5(3) ?
C13 N3 H3 126.8 ?
C12 N3 H3 126.8 ?
C13 N4 C11 103.9(3) ?
C20 N5 C24 118.7(3) ?
C20 N5 Zn1 127.9(2) ?
C24 N5 Zn1 112.8(2) ?
C26 N6 C25 118.4(3) ?
C26 N6 Zn1 127.5(2) ?
C25 N6 Zn1 113.1(2) ?
C38 N7 C30 105.0(2) ?
C31 N8 C38 106.6(3) ?
C31 N8 H8B 126.7 ?
C38 N8 H8B 126.7 ?
C39 O1 Zn1 106.2(2) ?
C44 O4 H4 109.5 ?
C56 O8 H8 109.5 ?
C35 O9 H9 109.5 ?
C17 O10 H10 109.5 ?
O1 Zn1 N2 134.47(11) y
O1 Zn1 N1 89.68(10) y
N2 Zn1 N1 79.47(10) y
O1 Zn1 N5 100.93(11) y
N2 Zn1 N5 124.19(10) y
N1 Zn1 N5 97.57(10) y
O1 Zn1 N6 90.44(11) y
N2 Zn1 N6 103.14(10) y
N1 Zn1 N6 176.13(10) y
N5 Zn1 N6 78.61(10) y
HW11 O1W HW12 113(6) ?
HW21 O2W HW22 122(5) ?

loop_
_geom_bond_atom_site_label_1
_geom_bond_atom_site_label_2
_geom_bond_distance
_geom_bond_publ_flag
C1 N1 1.323(4) ?
C1 C2 1.386(5) ?
C1 H1 0.93 ?
C2 C3 1.361(5) ?
C2 H2 0.93 ?
C3 C4 1.396(5) ?
C3 H3A 0.93 ?
C4 C5 1.402(4) ?
C4 C12 1.419(4) ?
C5 N1 1.347(4) ?
C5 C6 1.450(4) ?
C6 N2 1.358(4) ?
C6 C7 1.409(4) ?
C7 C8 1.390(5) ?
C7 C11 1.438(4) ?
C8 C9 1.372(5) ?
C8 H8A 0.93 ?
C9 C10 1.385(5) ?
C9 H9A 0.93 ?
C10 N2 1.319(4) ?
C10 H10A 0.93 ?
C11 N4 1.371(4) ?
C11 C12 1.374(5) ?
C12 N3 1.370(4) ?
C13 N4 1.334(4) ?
C13 N3 1.368(4) ?
C13 C14 1.458(4) ?
C14 C15 1.378(5) ?
C14 C19 1.384(5) ?
C15 C16 1.380(5) ?
C15 H15 0.93 ?
C16 C17 1.378(5) ?
C16 H16 0.93 ?
C17 O10 1.357(4) ?
C17 C18 1.375(5) ?
C18 C19 1.377(5) ?
C18 H18 0.93 ?
C19 H19 0.93 ?
C20 N5 1.320(4) ?
C20 C21 1.401(5) ?
C20 H20 0.93 ?
C21 C22 1.365(4) ?
C21 H21 0.93 ?
C22 C23 1.399(4) ?
C22 H22 0.93 ?
C23 C24 1.414(4) ?
C23 C31 1.424(4) ?
C24 N5 1.354(4) ?
C24 C25 1.449(4) ?
C25 N6 1.355(4) ?
C25 C29 1.410(4) ?
C26 N6 1.326(4) ?
C26 C27 1.382(5) ?
C26 H26 0.93 ?
C27 C28 1.375(5) ?
C27 H27 0.93 ?
C28 C29 1.393(5) ?
C28 H28 0.93 ?
C29 C30 1.438(4) ?
C30 N7 1.377(4) ?
C30 C31 1.378(4) ?
C31 N8 1.371(4) ?
C32 C33 1.381(5) ?
C32 C37 1.393(4) ?
C32 C38 1.466(4) ?
C33 C34 1.382(4) ?
C33 H33 0.93 ?
C34 C35 1.386(4) ?
C34 H34 0.93 ?
C35 O9 1.358(4) ?
C35 C36 1.383(5) ?
C36 C37 1.383(4) ?
C36 H36 0.93 ?
C37 H37 0.93 ?
C38 N7 1.328(4) ?
C38 N8 1.374(4) ?
C39 O2 1.244(4) ?
C39 O1 1.254(4) ?
C39 C40 1.506(5) ?
C40 C41 1.361(5) ?
C40 C50 1.424(4) ?
C41 C42 1.392(5) ?
C41 H41 0.93 ?
C42 C43 1.372(5) ?
C42 H42 0.93 ?
C43 C45 1.430(4) ?
C43 C44 1.490(5) ?
C44 O3 1.205(5) ?
C44 O4 1.280(5) ?
C45 C50 1.421(4) ?
C45 C46 1.423(5) ?
C46 C47 1.371(5) ?
C46 H46 0.93 ?
C47 C48 1.387(5) ?
C47 H47 0.93 ?
C48 C49 1.364(5) ?
C48 H48 0.9300 ?
C49 C50 1.416(4) ?
C49 H49 0.93 ?
C51 O5 1.230(4) ?
C51 O6 1.244(4) ?
C51 C52 1.514(4) ?
C52 C53 1.367(5) ?
C52 C62 1.416(5) ?
C53 C54 1.412(5) ?
C53 H53 0.93 ?
C54 C55 1.359(5) ?
C54 H54 0.93 ?
C55 C57 1.425(6) ?
C55 C56 1.499(5) ?
C56 O7 1.223(6) ?
C56 O8 1.280(5) ?
C57 C58 1.422(5) ?
C57 C62 1.425(5) ?
C58 C59 1.344(7) ?
C58 H58 0.93 ?
C59 C60 1.406(6) ?
C59 H59 0.9300 ?
C60 C61 1.352(5) ?
C60 H60 0.93 ?
C61 C62 1.413(5) ?
C61 H61 0.93 ?
Zn1 N1 2.100(3) y
Zn1 N2 2.092(3) y
N3 H3 0.86 ?
Zn1 N5 2.115(3) y
Zn1 N6 2.121(3) y
N8 H8B 0.86 ?
Zn1 O1 2.033(3) y
O4 H4 0.82 ?
O8 H8 0.82 ?
O9 H9 0.82 ?
O10 H10 0.82 ?
O1W HW11 0.90(5) ?
O1W HW12 0.91(6) ?
O2W HW21 0.89(6) ?
O2W HW22 0.90(5) ?

loop_
_geom_hbond_atom_site_label_D
_geom_hbond_atom_site_label_H
_geom_hbond_atom_site_label_A
_geom_hbond_site_symmetry_A
_geom_hbond_distance_DH
_geom_hbond_distance_HA
_geom_hbond_distance_DA
_geom_hbond_angle_DHA
O1W HW11 N7 . 0.91(6) 2.04(4) 2.869(4) 152(6)
O1W HW12 N4 2_645 0.92(5) 2.00(5) 2.899(4) 168(5)
O2W HW22 O6 1_455 0.90(5) 1.95(5) 2.831(4) 166(6)
O2W HW21 O8 4_566 0.89(6) 2.12(5) 2.999(5) 167(5)
O9 H9 O5 3_756 0.82 1.84 2.560(3) 146
O10 H10 O9 1_564 0.82 1.93 2.721(4) 162
O8 H8 O1W 1_554 0.82 1.82 2.625(4) 168
O4 H4 O6 1_455 0.82 1.86 2.497(4) 134
N8 H8B O2 2_645 0.86 2.06 2.809(4) 145
N3 H3 O2W 4_665 0.86 1.99 2.810(4) 160
